data_7006379
loop_
_publ_author_name
'Adams, Harry'
'Alsindi, Wassim Z.'
'Davies, Graham M.'
'Duriska, Martin B.'
'Easun, Timothy L.'
'Fenton, Hazel E.'
'Herrera, Juan-Manuel'
'George, Michael W.'
'Ronayne, Kate L.'
'Sun, Xue-Zhong'
'Towrie, Michael'
'Ward, Michael D.'

_publ_section_title
;
 New members of the [Ru(diimine)(CN)(4)](2-) family: structural,
 electrochemical and photophysical properties.
;
_journal_issue 1
_journal_name_full 'Dalton transactions (Cambridge, England : 2003)'
_journal_page_first 39
_journal_page_last 50
_journal_paper_doi 10.1039/b509042c
_journal_year 2006
_chemical_formula_sum 'C48 H70 Eu2 K2 N28 O21 Ru4'
_chemical_formula_weight 2161.72
_chemical_name_systematic
;
?
;
_space_group_IT_number 2
_symmetry_cell_setting triclinic
_symmetry_space_group_name_Hall '-P 1'
_symmetry_space_group_name_H-M 'P -1'
_atom_sites_solution_hydrogens geom
_atom_sites_solution_primary direct
_atom_sites_solution_secondary difmap
_audit_creation_method SHELXL-97
_cell_angle_alpha 113.599(2)
_cell_angle_beta 103.578(2)
_cell_angle_gamma 91.274(2)
_cell_formula_units_Z 2
_cell_length_a 14.0042(16)
_cell_length_b 16.3639(19)
_cell_length_c 18.520(2)
_cell_measurement_reflns_used 6381
_cell_measurement_temperature 150(2)
_cell_measurement_theta_max 55.020
_cell_measurement_theta_min 4.333
_cell_volume 3748.2(7)
_computing_cell_refinement 'Bruker smart'
_computing_data_collection 'Bruker smart'
_computing_data_reduction 'Bruker SHELXTL'
_computing_molecular_graphics 'Bruker SHELXTL'
_computing_publication_material 'Bruker SHELXTL'
_computing_structure_refinement 'SHELXL-97 (Sheldrick, 1997)'
_computing_structure_solution 'SHELXS-97 (Sheldrick, 1990)'
_diffrn_ambient_temperature 150(2)
_diffrn_detector_area_resol_mean 100
_diffrn_measured_fraction_theta_full 0.963
_diffrn_measured_fraction_theta_max 0.963
_diffrn_measurement_device_type 'Bruker smart1000'
_diffrn_measurement_method '\w scans'
_diffrn_radiation_monochromator graphite
_diffrn_radiation_source 'fine-focus sealed tube'
_diffrn_radiation_type MoK\a
_diffrn_radiation_wavelength 0.71073
_diffrn_reflns_av_R_equivalents 0.0360
_diffrn_reflns_av_sigmaI/netI 0.0469
_diffrn_reflns_limit_h_max 18
_diffrn_reflns_limit_h_min -18
_diffrn_reflns_limit_k_max 20
_diffrn_reflns_limit_k_min -21
_diffrn_reflns_limit_l_max 23
_diffrn_reflns_limit_l_min -24
_diffrn_reflns_number 42204
_diffrn_reflns_theta_full 27.54
_diffrn_reflns_theta_max 27.54
_diffrn_reflns_theta_min 1.24
_diffrn_standards_decay_% 0
_diffrn_standards_number 0
_exptl_absorpt_coefficient_mu 2.630
_exptl_absorpt_correction_T_max 0.6783
_exptl_absorpt_correction_T_min 0.4047
_exptl_absorpt_correction_type multi-scan
_exptl_absorpt_process_details sadabs
_exptl_crystal_colour yellow
_exptl_crystal_density_diffrn 1.915
_exptl_crystal_density_method 'not measured'
_exptl_crystal_description Block
_exptl_crystal_F_000 2124
_exptl_crystal_size_max 0.42
_exptl_crystal_size_mid 0.22
_exptl_crystal_size_min 0.16
_refine_diff_density_max 2.191
_refine_diff_density_min -0.967
_refine_diff_density_rms 0.167
_refine_ls_extinction_method none
_refine_ls_goodness_of_fit_ref 1.102
_refine_ls_hydrogen_treatment mixed
_refine_ls_matrix_type full
_refine_ls_number_parameters 946
_refine_ls_number_reflns 16650
_refine_ls_number_restraints 0
_refine_ls_restrained_S_all 1.102
_refine_ls_R_factor_all 0.0512
_refine_ls_R_factor_gt 0.0396
_refine_ls_shift/su_max 0.032
_refine_ls_shift/su_mean 0.000
_refine_ls_structure_factor_coef Fsqd
_refine_ls_weighting_details 'calc w=1/[\s^2^(Fo^2^)+(0.0313P)^2^+15.7530P] where P=(Fo^2^+2Fc^2^)/3'
_refine_ls_weighting_scheme calc
_refine_ls_wR_factor_gt 0.0907
_refine_ls_wR_factor_ref 0.0952
_reflns_number_gt 13752
_reflns_number_total 16650
_reflns_threshold_expression >2sigma(I)
_cod_data_source_file b509042c.txt
_cod_data_source_block imw123m
_cod_depositor_comments
;
The following automatic conversions were performed:
'_symmetry_cell_setting' value 'Triclinic' changed to 'triclinic'
according to '/home/saulius/struct/CIF-dictionaries/cif_core.dic'
dictionary named 'cif_core.dic' version 2.4.1 from 2010-06-29.

Automatic conversion script
Id: cif_fix_enum 1527 2010-12-29 10:47:43Z saulius 
;
_cod_original_sg_symbol_H-M P-1
_cod_database_code 7006379

loop_
_symmetry_equiv_pos_as_xyz
'x, y, z'
'-x, -y, -z'

loop_
_atom_site_label
_atom_site_type_symbol
_atom_site_fract_x
_atom_site_fract_y
_atom_site_fract_z
_atom_site_U_iso_or_equiv
_atom_site_adp_type
_atom_site_occupancy
_atom_site_symmetry_multiplicity
_atom_site_calc_flag
_atom_site_refinement_flags
_atom_site_disorder_assembly
_atom_site_disorder_group
Eu1 Eu 0.475171(18) 0.694456(16) 0.454203(15) 0.01479(6) Uani 1 1 d . . .
Eu2 Eu 0.535154(18) 0.251561(16) 0.061549(15) 0.01396(6) Uani 1 1 d . . .
Ru1 Ru 0.75015(3) 0.85392(3) 0.35926(2) 0.01302(8) Uani 1 1 d . . .
Ru2 Ru 0.76315(3) 0.33877(3) 0.37120(2) 0.01315(8) Uani 1 1 d . . .
Ru3 Ru 0.25654(3) 0.48141(3) 0.14606(2) 0.01335(8) Uani 1 1 d . . .
Ru4 Ru 0.75802(3) 0.05022(3) -0.12752(2) 0.01581(9) Uani 1 1 d . . .
N1 N 0.8622(3) 0.8523(3) 0.4599(3) 0.0169(9) Uani 1 1 d . . .
N2 N 0.9109(3) 0.9250(3) 0.2918(3) 0.0196(9) Uani 1 1 d . . .
H2N H 0.8695 0.9324 0.2517 0.024 Uiso 1 1 calc R . .
N3 N 0.8832(3) 0.9043(3) 0.3476(3) 0.0170(9) Uani 1 1 d . . .
N4 N 0.6953(4) 1.0466(3) 0.4612(3) 0.0272(11) Uani 1 1 d . . .
N5 N 0.7876(3) 0.6644(3) 0.2344(3) 0.0235(10) Uani 1 1 d . . .
N6 N 0.6018(3) 0.8665(3) 0.2100(3) 0.0262(10) Uani 1 1 d . . .
N7 N 0.5837(3) 0.7639(3) 0.4012(3) 0.0258(10) Uani 1 1 d . . .
N8 N 0.8833(3) 0.3434(3) 0.4699(3) 0.0158(8) Uani 1 1 d . . .
N9 N 0.9079(3) 0.4195(3) 0.2969(3) 0.0179(9) Uani 1 1 d . . .
H9N H 0.8623 0.4239 0.2573 0.021 Uiso 1 1 calc R . .
N10 N 0.8887(3) 0.3943(3) 0.3534(2) 0.0157(8) Uani 1 1 d . . .
N11 N 0.7790(4) 0.1413(3) 0.2459(3) 0.0276(11) Uani 1 1 d . . .
N12 N 0.7040(3) 0.5221(3) 0.4867(3) 0.0222(10) Uani 1 1 d . . .
N13 N 0.6092(3) 0.2600(3) 0.4325(3) 0.0187(9) Uani 1 1 d . . .
N14 N 0.6189(3) 0.3302(3) 0.2107(3) 0.0192(9) Uani 1 1 d . . .
N15 N 0.1558(3) 0.3788(3) 0.0399(3) 0.0177(9) Uani 1 1 d . . .
N16 N 0.0807(3) 0.5921(3) 0.2017(3) 0.0202(9) Uani 1 1 d . . .
H16N H 0.1175 0.6372 0.2455 0.024 Uiso 1 1 calc R . .
N17 N 0.1165(3) 0.5245(3) 0.1503(3) 0.0187(9) Uani 1 1 d . . .
N18 N 0.2447(4) 0.3890(3) 0.2669(3) 0.0257(10) Uani 1 1 d . . .
N19 N 0.2914(3) 0.5906(3) 0.0435(3) 0.0270(10) Uani 1 1 d . . .
N20 N 0.4387(3) 0.3795(3) 0.1126(3) 0.0215(9) Uani 1 1 d . . .
N21 N 0.3846(3) 0.6399(3) 0.3061(3) 0.0176(9) Uani 1 1 d . . .
N22 N 0.8800(3) 0.1339(3) -0.0276(3) 0.0197(9) Uani 1 1 d . . .
N23 N 0.8981(3) -0.0941(3) -0.2090(3) 0.0223(10) Uani 1 1 d . . .
H23N H 0.8518 -0.1334 -0.2504 0.027 Uiso 1 1 calc R . .
N24 N 0.8811(3) -0.0187(3) -0.1508(3) 0.0191(9) Uani 1 1 d . . .
N25 N 0.7101(4) -0.0480(4) -0.0210(3) 0.0328(12) Uani 1 1 d . . .
N26 N 0.7774(4) 0.1428(3) -0.2466(3) 0.0310(11) Uani 1 1 d . . .
N27 N 0.6080(3) 0.1765(3) -0.0560(3) 0.0206(9) Uani 1 1 d . . .
N28 N 0.5884(4) -0.0823(4) -0.2765(3) 0.0365(13) Uani 1 1 d . . .
O1 O 0.3953(3) 0.8183(3) 0.4451(3) 0.0317(10) Uani 1 1 d . . .
H1A H 0.4218 0.8484 0.4247 0.038 Uiso 1 1 d R . .
H1B H 0.3406 0.8361 0.4506 0.038 Uiso 1 1 d R . .
O2 O 0.5954(3) 0.8106(3) 0.5692(2) 0.0352(10) Uani 1 1 d . . .
H2A H 0.5913 0.8163 0.6155 0.042 Uiso 1 1 d R . .
H2B H 0.6163 0.8628 0.5737 0.042 Uiso 1 1 d R . .
O3 O 0.5512(3) 0.6271(3) 0.5456(2) 0.0334(10) Uani 1 1 d . . .
H3A H 0.6140 0.6266 0.5544 0.040 Uiso 1 1 d R . .
H3B H 0.5354 0.6301 0.5876 0.040 Uiso 1 1 d R . .
O4 O 0.5552(3) 0.5723(3) 0.3861(3) 0.0359(10) Uani 1 1 d . . .
H4A H 0.5357 0.5224 0.3858 0.043 Uiso 1 1 d R . .
H4B H 0.5916 0.5612 0.3533 0.043 Uiso 1 1 d R . .
O5 O 0.3419(3) 0.5736(2) 0.4160(2) 0.0277(9) Uani 1 1 d . . .
H5A H 0.3033 0.5476 0.3644 0.033 Uiso 1 1 d R . .
H5B H 0.3316 0.5549 0.4535 0.033 Uiso 1 1 d R . .
O6 N 0.4389(3) 0.2022(3) 0.1364(2) 0.0141(8) Uani 1 1 d . . .
H6A1 H 0.4845 0.1964 0.1826 0.017 Uiso 1 1 d R . .
H6A3 H 0.3951 0.2468 0.1566 0.017 Uiso 1 1 d R . .
O7 O 0.4423(3) 0.1063(3) -0.0222(3) 0.0351(10) Uani 1 1 d . . .
H7AA H 0.3964 0.0986 -0.0016 0.042 Uiso 1 1 d R . .
H7AB H 0.4169 0.1027 -0.0699 0.042 Uiso 1 1 d R . .
O8 O 0.6505(3) 0.1512(2) 0.0971(2) 0.0235(8) Uani 1 1 d . . .
H8AB H 0.6314 0.0973 0.0620 0.028 Uiso 1 1 d R . .
H8AC H 0.7086 0.1674 0.0970 0.028 Uiso 1 1 d R . .
O9 O 0.6615(3) 0.3556(3) 0.0704(2) 0.0273(9) Uani 1 1 d . . .
H9A H 0.7024 0.3881 0.1155 0.033 Uiso 1 1 d R . .
H9B H 0.6765 0.3671 0.0332 0.033 Uiso 1 1 d R . .
O10 O 0.4302(4) 0.2668(3) -0.0505(2) 0.0435(12) Uani 1 1 d . . .
H10A H 0.3691 0.2711 -0.0573 0.052 Uiso 1 1 d R . .
H10B H 0.4523 0.2904 -0.0778 0.052 Uiso 1 1 d R . .
O11 O 0.5308(3) 0.0383(3) 0.1490(2) 0.0274(9) Uani 1 1 d . . .
H11A H 0.4587 0.0266 0.1379 0.033 Uiso 1 1 d R . .
H11C H 0.5475 0.0904 0.1388 0.033 Uiso 1 1 d R . .
O12 O 0.4671(3) 0.9154(3) 0.3708(3) 0.0462(12) Uani 1 1 d . . .
H12A H 0.5304 0.9498 0.3802 0.055 Uiso 1 1 d R . .
H12C H 0.4153 0.9550 0.3754 0.055 Uiso 1 1 d R . .
O13 O 0.5073(4) 0.6244(3) 0.1525(3) 0.0511(13) Uani 1 1 d . . .
H13A H 0.4740 0.5759 0.1077 0.061 Uiso 1 1 d R . .
H13B H 0.5706 0.6236 0.1773 0.061 Uiso 1 1 d R . .
O14 O 0.5844(3) 0.5314(3) 0.2418(3) 0.0323(9) Uani 1 1 d . . .
O15 O 0.7633(3) 0.4879(2) 0.2153(2) 0.0217(8) Uani 1 1 d . . .
O16 O 0.4433(3) 0.3367(3) 0.2916(3) 0.0315(9) Uani 1 1 d . . .
O17 O 0.1927(3) 0.7454(3) 0.3236(3) 0.0296(9) Uani 1 1 d . . .
O18 O 0.7726(3) 0.7532(3) 0.6738(3) 0.0360(10) Uani 1 1 d . . .
O19 O 0.3160(3) 0.0213(3) 0.4061(3) 0.0357(10) Uani 1 1 d . . .
O20 O 0.7702(3) 0.9507(3) 0.1753(3) 0.0312(9) Uani 1 1 d . . .
O21 O 0.3424(3) 0.4049(3) 0.9243(3) 0.0354(10) Uani 1 1 d . . .
K1 K 0.61772(10) 0.07312(9) 0.30881(8) 0.0309(3) Uani 1 1 d . . .
K2 K 0.41746(12) 0.77423(11) 0.21308(12) 0.0482(4) Uani 1 1 d . . .
C1 C 0.8465(4) 0.8293(4) 0.5182(3) 0.0226(11) Uani 1 1 d . . .
H1 H 0.7804 0.8115 0.5158 0.027 Uiso 1 1 calc R . .
C2 C 0.9223(5) 0.8305(4) 0.5818(3) 0.0276(13) Uani 1 1 d . . .
H2 H 0.9083 0.8130 0.6218 0.033 Uiso 1 1 calc R . .
C3 C 1.0186(4) 0.8572(4) 0.5865(3) 0.0275(13) Uani 1 1 d . . .
H3 H 1.0718 0.8597 0.6303 0.033 Uiso 1 1 calc R . .
C4 C 1.0361(4) 0.8802(3) 0.5265(3) 0.0242(12) Uani 1 1 d . . .
H4 H 1.1017 0.8980 0.5279 0.029 Uiso 1 1 calc R . .
C5 C 0.9564(4) 0.8770(3) 0.4637(3) 0.0195(11) Uani 1 1 d . . .
C6 C 0.9674(4) 0.9001(3) 0.3975(3) 0.0191(11) Uani 1 1 d . . .
C7 C 1.0499(4) 0.9178(4) 0.3727(4) 0.0255(12) Uani 1 1 d . . .
H7 H 1.1178 0.9190 0.3975 0.031 Uiso 1 1 calc R . .
C8 C 1.0105(4) 0.9329(3) 0.3048(3) 0.0236(12) Uani 1 1 d . . .
H8 H 1.0466 0.9466 0.2727 0.028 Uiso 1 1 calc R . .
C9 C 0.7201(4) 0.9779(4) 0.4281(3) 0.0179(10) Uani 1 1 d . . .
C10 C 0.7742(4) 0.7314(3) 0.2820(3) 0.0172(10) Uani 1 1 d . . .
C11 C 0.6570(4) 0.8606(3) 0.2647(3) 0.0161(10) Uani 1 1 d . . .
C12 C 0.6429(4) 0.7972(3) 0.3836(3) 0.0181(10) Uani 1 1 d . . .
C13 C 0.8770(4) 0.3220(3) 0.5317(3) 0.0197(11) Uani 1 1 d . . .
H13 H 0.8135 0.3025 0.5334 0.024 Uiso 1 1 calc R . .
C14 C 0.9585(4) 0.3271(3) 0.5926(3) 0.0219(11) Uani 1 1 d . . .
H14 H 0.9509 0.3112 0.6351 0.026 Uiso 1 1 calc R . .
C15 C 1.0520(4) 0.3558(3) 0.5911(3) 0.0250(12) Uani 1 1 d . . .
H15 H 1.1092 0.3595 0.6324 0.030 Uiso 1 1 calc R . .
C16 C 1.0598(4) 0.3786(3) 0.5290(3) 0.0205(11) Uani 1 1 d . . .
H16 H 1.1227 0.3990 0.5269 0.025 Uiso 1 1 calc R . .
C17 C 0.9755(4) 0.3716(3) 0.4695(3) 0.0184(10) Uani 1 1 d . . .
C18 C 0.9769(3) 0.3947(3) 0.4013(3) 0.0153(10) Uani 1 1 d . . .
C19 C 1.0530(4) 0.4206(3) 0.3744(3) 0.0221(11) Uani 1 1 d . . .
H19 H 1.1223 0.4257 0.3970 0.027 Uiso 1 1 calc R . .
C20 C 1.0064(4) 0.4371(3) 0.3090(3) 0.0216(11) Uani 1 1 d . . .
H20 H 1.0376 0.4572 0.2777 0.026 Uiso 1 1 calc R . .
C21 C 0.7806(4) 0.2131(3) 0.2944(3) 0.0160(10) Uani 1 1 d . . .
C22 C 0.7308(4) 0.4589(3) 0.4434(3) 0.0172(10) Uani 1 1 d . . .
C23 C 0.6625(4) 0.2869(3) 0.4052(3) 0.0164(10) Uani 1 1 d . . .
C24 C 0.6682(3) 0.3366(3) 0.2728(3) 0.0150(10) Uani 1 1 d . . .
C25 C 0.1799(4) 0.3071(4) -0.0167(3) 0.0229(11) Uani 1 1 d . . .
H25 H 0.2474 0.2971 -0.0087 0.027 Uiso 1 1 calc R . .
C26 C 0.1120(5) 0.2471(4) -0.0860(3) 0.0296(13) Uani 1 1 d . . .
H26 H 0.1325 0.1972 -0.1247 0.036 Uiso 1 1 calc R . .
C27 C 0.0137(4) 0.2607(4) -0.0984(4) 0.0294(13) Uani 1 1 d . . .
H27 H -0.0345 0.2208 -0.1462 0.035 Uiso 1 1 calc R . .
C28 C -0.0132(4) 0.3330(4) -0.0402(3) 0.0258(12) Uani 1 1 d . . .
H28 H -0.0807 0.3431 -0.0468 0.031 Uiso 1 1 calc R . .
C29 C 0.0587(4) 0.3909(3) 0.0281(3) 0.0199(11) Uani 1 1 d . . .
C30 C 0.0378(4) 0.4696(4) 0.0920(3) 0.0199(11) Uani 1 1 d . . .
C31 C -0.0500(4) 0.5046(4) 0.1082(4) 0.0269(12) Uani 1 1 d . . .
H31 H -0.1162 0.4794 0.0772 0.032 Uiso 1 1 calc R . .
C32 C -0.0193(4) 0.5824(4) 0.1779(4) 0.0284(13) Uani 1 1 d . . .
H32 H -0.0608 0.6223 0.2047 0.034 Uiso 1 1 calc R . .
C33 C 0.2444(4) 0.4189(3) 0.2200(3) 0.0175(10) Uani 1 1 d . . .
C34 C 0.2761(4) 0.5498(3) 0.0788(3) 0.0180(10) Uani 1 1 d . . .
C35 C 0.3735(4) 0.4202(3) 0.1264(3) 0.0173(10) Uani 1 1 d . . .
C36 C 0.3381(3) 0.5824(3) 0.2455(3) 0.0154(10) Uani 1 1 d . . .
C37 C 0.8748(4) 0.2082(4) 0.0368(3) 0.0254(12) Uani 1 1 d . . .
H37 H 0.8123 0.2290 0.0385 0.031 Uiso 1 1 calc R . .
C38 C 0.9559(5) 0.2555(4) 0.1005(4) 0.0306(13) Uani 1 1 d . . .
H38 H 0.9489 0.3074 0.1456 0.037 Uiso 1 1 calc R . .
C39 C 1.0479(5) 0.2271(4) 0.0986(4) 0.0336(14) Uani 1 1 d . . .
H39 H 1.1049 0.2598 0.1419 0.040 Uiso 1 1 calc R . .
C40 C 1.0560(4) 0.1510(4) 0.0333(4) 0.0274(12) Uani 1 1 d . . .
H40 H 1.1183 0.1299 0.0309 0.033 Uiso 1 1 calc R . .
C41 C 0.9710(4) 0.1053(4) -0.0293(3) 0.0217(11) Uani 1 1 d . . .
C42 C 0.9698(4) 0.0226(4) -0.0998(3) 0.0211(11) Uani 1 1 d . . .
C43 C 1.0451(4) -0.0269(4) -0.1262(4) 0.0270(12) Uani 1 1 d . . .
H43 H 1.1144 -0.0124 -0.1016 0.032 Uiso 1 1 calc R . .
C44 C 0.9962(4) -0.1010(4) -0.1953(4) 0.0271(12) Uani 1 1 d . . .
H44 H 1.0261 -0.1487 -0.2277 0.033 Uiso 1 1 calc R . .
C45 C 0.7310(4) -0.0139(4) -0.0596(3) 0.0208(11) Uani 1 1 d . . .
C46 C 0.7750(4) 0.1125(4) -0.2001(3) 0.0203(11) Uani 1 1 d . . .
C47 C 0.6526(4) -0.0347(4) -0.2221(3) 0.0228(11) Uani 1 1 d . . .
C48 C 0.6612(4) 0.1296(3) -0.0865(3) 0.0178(10) Uani 1 1 d . . .

loop_
_atom_site_aniso_label
_atom_site_aniso_U_11
_atom_site_aniso_U_22
_atom_site_aniso_U_33
_atom_site_aniso_U_23
_atom_site_aniso_U_13
_atom_site_aniso_U_12
Eu1 0.01517(12) 0.01537(12) 0.01207(12) 0.00335(10) 0.00485(9) 0.00072(9)
Eu2 0.01436(12) 0.01541(12) 0.01098(12) 0.00427(10) 0.00347(9) 0.00253(9)
Ru1 0.01267(18) 0.01368(18) 0.01124(19) 0.00356(15) 0.00349(15) 0.00128(14)
Ru2 0.01213(18) 0.01582(19) 0.01085(19) 0.00493(15) 0.00306(15) 0.00169(14)
Ru3 0.01270(18) 0.01462(19) 0.01124(19) 0.00383(15) 0.00329(15) 0.00205(14)
Ru4 0.01368(19) 0.0182(2) 0.01249(19) 0.00293(16) 0.00430(15) 0.00030(15)
N1 0.018(2) 0.014(2) 0.016(2) 0.0036(17) 0.0031(17) 0.0043(16)
N2 0.022(2) 0.019(2) 0.017(2) 0.0056(18) 0.0070(18) 0.0018(17)
N3 0.019(2) 0.013(2) 0.019(2) 0.0059(17) 0.0056(18) 0.0012(16)
N4 0.036(3) 0.023(2) 0.024(3) 0.008(2) 0.012(2) 0.011(2)
N5 0.026(2) 0.019(2) 0.021(2) 0.004(2) 0.006(2) 0.0066(18)
N6 0.026(3) 0.032(3) 0.019(2) 0.010(2) 0.005(2) 0.006(2)
N7 0.023(2) 0.031(3) 0.019(2) 0.005(2) 0.0066(19) -0.003(2)
N8 0.016(2) 0.015(2) 0.014(2) 0.0053(17) 0.0029(17) 0.0027(16)
N9 0.020(2) 0.023(2) 0.013(2) 0.0089(18) 0.0038(17) 0.0014(17)
N10 0.018(2) 0.018(2) 0.012(2) 0.0049(17) 0.0070(17) 0.0022(16)
N11 0.025(3) 0.027(3) 0.026(3) 0.007(2) 0.003(2) 0.006(2)
N12 0.020(2) 0.022(2) 0.022(2) 0.008(2) 0.0050(19) 0.0032(18)
N13 0.017(2) 0.021(2) 0.017(2) 0.0056(18) 0.0083(18) 0.0025(17)
N14 0.021(2) 0.019(2) 0.016(2) 0.0064(18) 0.0037(18) 0.0032(17)
N15 0.018(2) 0.019(2) 0.014(2) 0.0050(18) 0.0031(17) 0.0015(17)
N16 0.020(2) 0.023(2) 0.019(2) 0.0066(19) 0.0101(18) 0.0079(18)
N17 0.017(2) 0.022(2) 0.020(2) 0.0105(19) 0.0068(18) 0.0044(17)
N18 0.028(3) 0.027(3) 0.023(3) 0.012(2) 0.006(2) 0.001(2)
N19 0.025(3) 0.035(3) 0.024(3) 0.015(2) 0.006(2) 0.002(2)
N20 0.021(2) 0.024(2) 0.018(2) 0.0076(19) 0.0048(18) 0.0081(18)
N21 0.019(2) 0.021(2) 0.013(2) 0.0056(18) 0.0081(18) 0.0011(17)
N22 0.018(2) 0.021(2) 0.017(2) 0.0059(18) 0.0040(18) -0.0036(17)
N23 0.023(2) 0.025(2) 0.017(2) 0.0036(19) 0.0098(19) 0.0049(18)
N24 0.018(2) 0.021(2) 0.017(2) 0.0050(18) 0.0073(18) 0.0036(17)
N25 0.026(3) 0.043(3) 0.029(3) 0.018(2) 0.002(2) -0.007(2)
N26 0.029(3) 0.037(3) 0.031(3) 0.017(2) 0.009(2) 0.004(2)
N27 0.022(2) 0.022(2) 0.016(2) 0.0049(19) 0.0069(18) 0.0022(18)
N28 0.027(3) 0.050(3) 0.015(2) -0.001(2) 0.003(2) -0.011(2)
O1 0.044(3) 0.029(2) 0.034(2) 0.0176(19) 0.022(2) 0.0185(19)
O2 0.045(3) 0.033(2) 0.018(2) 0.0011(18) 0.0097(19) -0.0126(19)
O3 0.043(3) 0.044(3) 0.021(2) 0.0164(19) 0.0181(19) 0.023(2)
O4 0.043(3) 0.040(3) 0.030(2) 0.016(2) 0.018(2) 0.024(2)
O5 0.039(2) 0.025(2) 0.0136(19) 0.0037(16) 0.0070(17) -0.0096(17)
O6 0.018(2) 0.015(2) 0.0088(19) 0.0026(16) 0.0075(16) -0.0011(16)
O7 0.040(3) 0.032(2) 0.022(2) -0.0016(18) 0.0146(19) -0.0136(19)
O8 0.026(2) 0.0227(19) 0.019(2) 0.0060(16) 0.0065(16) 0.0074(15)
O9 0.036(2) 0.028(2) 0.0133(19) 0.0054(16) 0.0048(17) -0.0122(17)
O10 0.060(3) 0.048(3) 0.016(2) 0.009(2) 0.004(2) 0.026(2)
O11 0.030(2) 0.027(2) 0.027(2) 0.0122(18) 0.0094(18) 0.0021(17)
O12 0.035(3) 0.063(3) 0.062(3) 0.041(3) 0.024(2) 0.020(2)
O13 0.043(3) 0.055(3) 0.054(3) 0.025(3) 0.006(2) 0.003(2)
O14 0.032(2) 0.035(2) 0.026(2) 0.0055(19) 0.0120(18) 0.0073(18)
O15 0.0230(19) 0.0202(19) 0.0198(19) 0.0068(16) 0.0049(16) 0.0006(15)
O16 0.026(2) 0.043(2) 0.027(2) 0.015(2) 0.0100(18) 0.0095(18)
O17 0.029(2) 0.029(2) 0.032(2) 0.0122(19) 0.0103(18) 0.0021(17)
O18 0.033(2) 0.029(2) 0.043(3) 0.017(2) 0.001(2) -0.0022(18)
O19 0.043(3) 0.034(2) 0.028(2) 0.0107(19) 0.011(2) 0.002(2)
O20 0.034(2) 0.030(2) 0.034(2) 0.0186(19) 0.0067(19) 0.0038(18)
O21 0.040(3) 0.039(2) 0.025(2) 0.012(2) 0.0067(19) 0.017(2)
K1 0.0385(7) 0.0275(6) 0.0253(7) 0.0104(5) 0.0070(6) 0.0050(5)
K2 0.0444(9) 0.0469(9) 0.0690(12) 0.0294(9) 0.0330(8) 0.0164(7)
C1 0.024(3) 0.022(3) 0.019(3) 0.006(2) 0.005(2) 0.004(2)
C2 0.043(4) 0.023(3) 0.015(3) 0.009(2) 0.003(2) 0.011(2)
C3 0.031(3) 0.021(3) 0.019(3) 0.001(2) -0.003(2) 0.008(2)
C4 0.022(3) 0.016(3) 0.023(3) 0.000(2) 0.000(2) 0.005(2)
C5 0.018(3) 0.014(2) 0.021(3) 0.003(2) 0.002(2) 0.0038(19)
C6 0.014(2) 0.015(2) 0.022(3) 0.003(2) 0.001(2) 0.0004(19)
C7 0.017(3) 0.024(3) 0.029(3) 0.005(2) 0.005(2) 0.000(2)
C8 0.023(3) 0.021(3) 0.026(3) 0.004(2) 0.013(2) 0.002(2)
C9 0.014(2) 0.025(3) 0.016(3) 0.011(2) 0.002(2) 0.000(2)
C10 0.016(2) 0.018(3) 0.018(3) 0.009(2) 0.005(2) 0.0016(19)
C11 0.017(2) 0.015(2) 0.014(2) 0.001(2) 0.009(2) 0.0041(19)
C12 0.018(3) 0.021(3) 0.014(2) 0.006(2) 0.004(2) 0.001(2)
C13 0.023(3) 0.020(3) 0.015(3) 0.006(2) 0.006(2) 0.002(2)
C14 0.031(3) 0.021(3) 0.013(3) 0.007(2) 0.004(2) 0.008(2)
C15 0.028(3) 0.017(3) 0.022(3) 0.004(2) -0.003(2) 0.005(2)
C16 0.017(3) 0.018(3) 0.021(3) 0.006(2) 0.001(2) 0.003(2)
C17 0.019(3) 0.015(2) 0.016(3) 0.001(2) 0.003(2) 0.0043(19)
C18 0.013(2) 0.015(2) 0.015(2) 0.004(2) 0.0029(19) 0.0016(18)
C19 0.016(3) 0.022(3) 0.026(3) 0.007(2) 0.008(2) 0.003(2)
C20 0.024(3) 0.020(3) 0.022(3) 0.008(2) 0.010(2) -0.001(2)
C21 0.013(2) 0.022(3) 0.015(2) 0.009(2) 0.0030(19) 0.0034(19)
C22 0.014(2) 0.021(3) 0.018(3) 0.010(2) 0.003(2) 0.0020(19)
C23 0.018(2) 0.014(2) 0.012(2) 0.0012(19) 0.002(2) 0.0027(19)
C24 0.012(2) 0.014(2) 0.017(3) 0.004(2) 0.005(2) -0.0005(18)
C25 0.024(3) 0.022(3) 0.021(3) 0.006(2) 0.008(2) 0.002(2)
C26 0.038(3) 0.022(3) 0.018(3) -0.002(2) 0.007(2) -0.001(2)
C27 0.030(3) 0.029(3) 0.021(3) 0.006(2) -0.001(2) -0.010(2)
C28 0.023(3) 0.027(3) 0.022(3) 0.010(2) -0.002(2) -0.006(2)
C29 0.020(3) 0.021(3) 0.020(3) 0.011(2) 0.003(2) -0.001(2)
C30 0.016(2) 0.026(3) 0.019(3) 0.012(2) 0.002(2) 0.002(2)
C31 0.017(3) 0.036(3) 0.033(3) 0.020(3) 0.006(2) 0.007(2)
C32 0.023(3) 0.035(3) 0.037(3) 0.019(3) 0.016(3) 0.014(2)
C33 0.014(2) 0.016(2) 0.017(3) 0.004(2) 0.0005(19) 0.0001(19)
C34 0.013(2) 0.022(3) 0.015(3) 0.005(2) 0.0009(19) 0.0011(19)
C35 0.019(3) 0.016(2) 0.011(2) 0.003(2) -0.0010(19) -0.0023(19)
C36 0.011(2) 0.024(3) 0.017(3) 0.013(2) 0.0056(19) 0.0048(19)
C37 0.026(3) 0.028(3) 0.020(3) 0.007(2) 0.008(2) 0.000(2)
C38 0.040(4) 0.022(3) 0.021(3) 0.001(2) 0.007(3) -0.004(2)
C39 0.040(4) 0.031(3) 0.020(3) 0.008(3) -0.005(3) -0.011(3)
C40 0.023(3) 0.031(3) 0.030(3) 0.018(3) 0.003(2) -0.003(2)
C41 0.019(3) 0.025(3) 0.025(3) 0.016(2) 0.004(2) 0.001(2)
C42 0.019(3) 0.025(3) 0.025(3) 0.015(2) 0.008(2) 0.002(2)
C43 0.018(3) 0.039(3) 0.030(3) 0.018(3) 0.011(2) 0.007(2)
C44 0.027(3) 0.035(3) 0.028(3) 0.015(3) 0.019(3) 0.014(2)
C45 0.014(2) 0.025(3) 0.017(3) 0.005(2) 0.002(2) -0.002(2)
C46 0.014(2) 0.025(3) 0.022(3) 0.009(2) 0.006(2) 0.003(2)
C47 0.019(3) 0.031(3) 0.017(3) 0.007(2) 0.009(2) 0.003(2)
C48 0.018(3) 0.022(3) 0.012(2) 0.005(2) 0.004(2) -0.001(2)

loop_
_atom_type_symbol
_atom_type_description
_atom_type_scat_dispersion_real
_atom_type_scat_dispersion_imag
_atom_type_scat_source
C C 0.0033 0.0016 'International Tables Vol C Tables 4.2.6.8 and 6.1.1.4'
H H 0.0000 0.0000 'International Tables Vol C Tables 4.2.6.8 and 6.1.1.4'
N N 0.0061 0.0033 'International Tables Vol C Tables 4.2.6.8 and 6.1.1.4'
O O 0.0106 0.0060 'International Tables Vol C Tables 4.2.6.8 and 6.1.1.4'
K K 0.2009 0.2494 'International Tables Vol C Tables 4.2.6.8 and 6.1.1.4'
Ru Ru -1.2594 0.8363 'International Tables Vol C Tables 4.2.6.8 and 6.1.1.4'
Eu Eu -0.1578 3.6682 'International Tables Vol C Tables 4.2.6.8 and 6.1.1.4'

loop_
_geom_angle_atom_site_label_1
_geom_angle_atom_site_label_2
_geom_angle_atom_site_label_3
_geom_angle
_geom_angle_site_symmetry_1
_geom_angle_site_symmetry_3
_geom_angle_publ_flag
O4 Eu1 O1 144.61(14) . . ?
O4 Eu1 O3 69.60(14) . . ?
O1 Eu1 O3 145.04(14) . . ?
O4 Eu1 O2 110.03(16) . . ?
O1 Eu1 O2 83.96(15) . . ?
O3 Eu1 O2 72.81(15) . . ?
O4 Eu1 O5 82.17(15) . . ?
O1 Eu1 O5 105.81(15) . . ?
O3 Eu1 O5 80.87(15) . . ?
O2 Eu1 O5 144.02(13) . . ?
O4 Eu1 N7 78.05(16) . . ?
O1 Eu1 N7 76.16(15) . . ?
O3 Eu1 N7 118.33(16) . . ?
O2 Eu1 N7 71.23(15) . . ?
O5 Eu1 N7 144.43(14) . . ?
O4 Eu1 N21 75.44(14) . . ?
O1 Eu1 N21 75.44(14) . . ?
O3 Eu1 N21 136.69(14) . . ?
O2 Eu1 N21 145.38(14) . . ?
O5 Eu1 N21 69.59(13) . . ?
N7 Eu1 N21 76.94(14) . . ?
O4 Eu1 N13 137.57(15) . 2_666 ?
O1 Eu1 N13 76.42(14) . 2_666 ?
O3 Eu1 N13 72.97(14) . 2_666 ?
O2 Eu1 N13 76.31(14) . 2_666 ?
O5 Eu1 N13 72.76(13) . 2_666 ?
N7 Eu1 N13 139.17(15) . 2_666 ?
N21 Eu1 N13 123.69(14) . 2_666 ?
O10 Eu2 O9 91.59(16) . . ?
O10 Eu2 O7 74.74(16) . . ?
O9 Eu2 O7 143.86(14) . . ?
O10 Eu2 O6 111.22(16) . . ?
O9 Eu2 O6 146.56(13) . . ?
O7 Eu2 O6 68.35(13) . . ?
O10 Eu2 O8 142.09(13) . . ?
O9 Eu2 O8 94.88(14) . . ?
O7 Eu2 O8 78.25(14) . . ?
O6 Eu2 O8 82.10(13) . . ?
O10 Eu2 N14 144.59(14) . . ?
O9 Eu2 N14 75.61(13) . . ?
O7 Eu2 N14 133.05(14) . . ?
O6 Eu2 N14 71.68(14) . . ?
O8 Eu2 N14 72.78(13) . . ?
O10 Eu2 N20 70.78(15) . . ?
O9 Eu2 N20 88.31(15) . . ?
O7 Eu2 N20 116.89(15) . . ?
O6 Eu2 N20 77.28(14) . . ?
O8 Eu2 N20 146.58(13) . . ?
N14 Eu2 N20 75.88(14) . . ?
O10 Eu2 N27 74.11(15) . . ?
O9 Eu2 N27 72.25(14) . . ?
O7 Eu2 N27 71.85(14) . . ?
O6 Eu2 N27 136.20(13) . . ?
O8 Eu2 N27 72.50(13) . . ?
N14 Eu2 N27 129.63(14) . . ?
N20 Eu2 N27 139.11(14) . . ?
O10 Eu2 H7AA 78.8 . . ?
O9 Eu2 H7AA 160.4 . . ?
O7 Eu2 H7AA 16.7 . . ?
O6 Eu2 H7AA 52.7 . . ?
O8 Eu2 H7AA 83.0 . . ?
N14 Eu2 H7AA 121.7 . . ?
N20 Eu2 H7AA 104.3 . . ?
N27 Eu2 H7AA 88.6 . . ?
O10 Eu2 H7AB 58.9 . . ?
O9 Eu2 H7AB 132.2 . . ?
O7 Eu2 H7AB 16.7 . . ?
O6 Eu2 H7AB 81.2 . . ?
O8 Eu2 H7AB 90.3 . . ?
N14 Eu2 H7AB 149.5 . . ?
N20 Eu2 H7AB 111.9 . . ?
N27 Eu2 H7AB 64.2 . . ?
H7AA Eu2 H7AB 28.8 . . ?
C11 Ru1 C12 91.5(2) . . ?
C11 Ru1 C9 87.38(19) . . ?
C12 Ru1 C9 90.2(2) . . ?
C11 Ru1 C10 87.9(2) . . ?
C12 Ru1 C10 90.9(2) . . ?
C9 Ru1 C10 175.2(2) . . ?
C11 Ru1 N3 99.10(18) . . ?
C12 Ru1 N3 168.79(18) . . ?
C9 Ru1 N3 93.84(18) . . ?
C10 Ru1 N3 85.97(18) . . ?
C11 Ru1 N1 174.81(18) . . ?
C12 Ru1 N1 93.67(19) . . ?
C9 Ru1 N1 92.55(17) . . ?
C10 Ru1 N1 92.04(18) . . ?
N3 Ru1 N1 75.72(16) . . ?
C23 Ru2 C24 94.2(2) . . ?
C23 Ru2 C22 85.2(2) . . ?
C24 Ru2 C22 92.4(2) . . ?
C23 Ru2 C21 90.4(2) . . ?
C24 Ru2 C21 83.99(19) . . ?
C22 Ru2 C21 174.11(19) . . ?
C23 Ru2 N10 169.84(18) . . ?
C24 Ru2 N10 95.97(18) . . ?
C22 Ru2 N10 94.49(18) . . ?
C21 Ru2 N10 90.53(18) . . ?
C23 Ru2 N8 93.96(18) . . ?
C24 Ru2 N8 171.49(18) . . ?
C22 Ru2 N8 90.74(18) . . ?
C21 Ru2 N8 93.48(17) . . ?
N10 Ru2 N8 75.89(16) . . ?
C35 Ru3 C36 91.8(2) . . ?
C35 Ru3 C34 91.2(2) . . ?
C36 Ru3 C34 89.4(2) . . ?
C35 Ru3 C33 88.0(2) . . ?
C36 Ru3 C33 86.84(19) . . ?
C34 Ru3 C33 176.1(2) . . ?
C35 Ru3 N17 169.44(18) . . ?
C36 Ru3 N17 98.60(18) . . ?
C34 Ru3 N17 90.85(18) . . ?
C33 Ru3 N17 90.57(18) . . ?
C35 Ru3 N15 93.79(18) . . ?
C36 Ru3 N15 174.42(18) . . ?
C34 Ru3 N15 90.20(18) . . ?
C33 Ru3 N15 93.65(18) . . ?
N17 Ru3 N15 75.85(16) . . ?
C48 Ru4 C47 91.4(2) . . ?
C48 Ru4 C45 86.9(2) . . ?
C47 Ru4 C45 89.9(2) . . ?
C48 Ru4 C46 91.1(2) . . ?
C47 Ru4 C46 86.8(2) . . ?
C45 Ru4 C46 176.0(2) . . ?
C48 Ru4 N24 169.22(19) . . ?
C47 Ru4 N24 99.32(19) . . ?
C45 Ru4 N24 91.85(19) . . ?
C46 Ru4 N24 90.76(18) . . ?
C48 Ru4 N22 93.17(19) . . ?
C47 Ru4 N22 175.3(2) . . ?
C45 Ru4 N22 89.44(18) . . ?
C46 Ru4 N22 94.09(19) . . ?
N24 Ru4 N22 76.11(17) . . ?
C1 N1 C5 118.0(4) . . ?
C1 N1 Ru1 125.9(4) . . ?
C5 N1 Ru1 116.1(3) . . ?
N3 N2 C8 111.4(4) . . ?
N3 N2 H2N 124.3 . . ?
C8 N2 H2N 124.3 . . ?
C6 N3 N2 105.6(4) . . ?
C6 N3 Ru1 116.6(3) . . ?
N2 N3 Ru1 136.2(3) . . ?
C9 N4 K1 94.3(4) . 1_565 ?
C11 N6 K2 99.2(4) . . ?
C11 N6 K1 90.6(3) . 1_565 ?
K2 N6 K1 110.41(15) . 1_565 ?
C12 N7 Eu1 172.5(4) . . ?
C13 N8 C17 117.0(4) . . ?
C13 N8 Ru2 127.0(3) . . ?
C17 N8 Ru2 116.0(3) . . ?
N10 N9 C20 110.9(4) . . ?
N10 N9 H9N 124.6 . . ?
C20 N9 H9N 124.6 . . ?
C18 N10 N9 106.2(4) . . ?
C18 N10 Ru2 116.6(3) . . ?
N9 N10 Ru2 136.4(3) . . ?
C21 N11 K1 89.0(4) . . ?
C23 N13 Eu1 143.5(4) . 2_666 ?
C23 N13 K1 87.5(3) . . ?
Eu1 N13 K1 128.73(16) 2_666 . ?
C24 N14 Eu2 155.4(4) . . ?
C25 N15 C29 117.4(5) . . ?
C25 N15 Ru3 126.5(4) . . ?
C29 N15 Ru3 116.0(3) . . ?
N17 N16 C32 111.3(5) . . ?
N17 N16 H16N 124.4 . . ?
C32 N16 H16N 124.4 . . ?
N16 N17 C30 106.6(4) . . ?
N16 N17 Ru3 136.3(3) . . ?
C30 N17 Ru3 116.8(3) . . ?
C34 N19 K2 95.1(4) . . ?
C35 N20 Eu2 161.7(4) . . ?
C36 N21 Eu1 149.6(4) . . ?
C36 N21 K2 92.9(3) . . ?
Eu1 N21 K2 116.98(15) . . ?
C37 N22 C41 117.7(5) . . ?
C37 N22 Ru4 126.4(4) . . ?
C41 N22 Ru4 115.8(3) . . ?
N24 N23 C44 110.6(5) . . ?
N24 N23 H23N 124.7 . . ?
C44 N23 H23N 124.7 . . ?
C42 N24 N23 106.3(4) . . ?
C42 N24 Ru4 116.5(3) . . ?
N23 N24 Ru4 137.0(3) . . ?
C46 N26 K2 87.9(4) . 2_665 ?
C48 N27 Eu2 151.4(4) . . ?
C48 N27 K2 82.6(3) . 2_665 ?
Eu2 N27 K2 125.50(16) . 2_665 ?
C47 N28 K1 129.8(4) . 2_655 ?
Eu1 O1 H1A 116.2 . . ?
Eu1 O1 H1B 134.7 . . ?
H1A O1 H1B 108.3 . . ?
Eu1 O2 H2A 115.0 . . ?
Eu1 O2 H2B 127.7 . . ?
H2A O2 H2B 107.6 . . ?
Eu1 O3 H3A 116.6 . . ?
Eu1 O3 H3B 126.7 . . ?
H3A O3 H3B 107.9 . . ?
Eu1 O4 H4A 114.7 . . ?
Eu1 O4 H4B 136.7 . . ?
H4A O4 H4B 107.4 . . ?
Eu1 O5 H5A 119.9 . . ?
Eu1 O5 H5B 120.1 . . ?
H5A O5 H5B 120.0 . . ?
Eu2 O6 H6A1 109.4 . . ?
Eu2 O6 H6A3 109.4 . . ?
H6A1 O6 H6A3 109.5 . . ?
Eu2 O7 H7AA 109.3 . . ?
Eu2 O7 H7AB 109.4 . . ?
H7AA O7 H7AB 109.5 . . ?
Eu2 O8 H8AB 109.4 . . ?
Eu2 O8 H8AC 109.3 . . ?
H8AB O8 H8AC 109.5 . . ?
Eu2 O9 H9A 121.4 . . ?
Eu2 O9 H9B 130.4 . . ?
H9A O9 H9B 108.2 . . ?
Eu2 O10 H10A 125.6 . . ?
Eu2 O10 H10B 121.6 . . ?
H10A O10 H10B 108.2 . . ?
K1 O11 H11A 109.4 . . ?
K1 O11 H11C 109.4 . . ?
H11A O11 H11C 109.5 . . ?
K2 O12 H12A 109.4 . . ?
K2 O12 H12C 109.4 . . ?
H12A O12 H12C 109.5 . . ?
K2 O13 H13A 120.3 . . ?
K2 O13 H13B 119.8 . . ?
H13A O13 H13B 120.0 . . ?
O11 K1 N28 66.93(14) . 2_655 ?
O11 K1 N4 161.34(13) . 1_545 ?
N28 K1 N4 111.78(15) 2_655 1_545 ?
O11 K1 N13 115.62(12) . . ?
N28 K1 N13 78.14(14) 2_655 . ?
N4 K1 N13 81.23(13) 1_545 . ?
O11 K1 N6 73.47(12) . 1_545 ?
N28 K1 N6 96.26(15) 2_655 1_545 ?
N4 K1 N6 88.43(13) 1_545 1_545 ?
N13 K1 N6 165.30(13) . 1_545 ?
O11 K1 N11 73.71(12) . . ?
N28 K1 N11 130.16(15) 2_655 . ?
N4 K1 N11 115.17(14) 1_545 . ?
N13 K1 N11 93.15(12) . . ?
N6 K1 N11 100.73(13) 1_545 . ?
O11 K1 C23 106.21(13) . . ?
N28 K1 C23 90.66(15) 2_655 . ?
N4 K1 C23 92.34(13) 1_545 . ?
N13 K1 C23 21.31(12) . . ?
N6 K1 C23 172.21(14) 1_545 . ?
N11 K1 C23 71.94(13) . . ?
O11 K1 C9 142.72(13) . 1_545 ?
N28 K1 C9 119.82(15) 2_655 1_545 ?
N4 K1 C9 20.52(13) 1_545 1_545 ?
N13 K1 C9 101.39(13) . 1_545 ?
N6 K1 C9 69.38(13) 1_545 1_545 ?
N11 K1 C9 110.02(13) . 1_545 ?
C23 K1 C9 110.15(13) . 1_545 ?
O11 K1 C21 83.94(12) . . ?
N28 K1 C21 123.84(15) 2_655 . ?
N4 K1 C21 109.93(13) 1_545 . ?
N13 K1 C21 72.87(12) . . ?
N6 K1 C21 120.84(13) 1_545 . ?
N11 K1 C21 20.30(12) . . ?
C23 K1 C21 51.72(13) . . ?
C9 K1 C21 112.50(12) 1_545 . ?
O11 K1 C11 93.25(12) . 1_545 ?
N28 K1 C11 109.26(15) 2_655 1_545 ?
N4 K1 C11 69.23(13) 1_545 1_545 ?
N13 K1 C11 150.27(13) . 1_545 ?
N6 K1 C11 20.41(12) 1_545 1_545 ?
N11 K1 C11 102.14(12) . 1_545 ?
C23 K1 C11 156.56(13) . 1_545 ?
C9 K1 C11 49.47(13) 1_545 1_545 ?
C21 K1 C11 119.76(13) . 1_545 ?
O11 K1 K2 78.94(9) . 1_545 ?
N28 K1 K2 67.30(12) 2_655 1_545 ?
N4 K1 K2 83.50(10) 1_545 1_545 ?
N13 K1 K2 133.35(9) . 1_545 ?
N6 K1 K2 34.00(9) 1_545 1_545 ?
N11 K1 K2 133.03(10) . 1_545 ?
C23 K1 K2 153.77(10) . 1_545 ?
C9 K1 K2 72.20(9) 1_545 1_545 ?
C21 K1 K2 153.21(10) . 1_545 ?
C11 K1 K2 42.01(9) 1_545 1_545 ?
O13 K2 O12 129.31(16) . . ?
O13 K2 N6 82.74(15) . . ?
O12 K2 N6 79.83(14) . . ?
O13 K2 N26 148.28(16) . 2_665 ?
O12 K2 N26 71.78(14) . 2_665 ?
N6 K2 N26 127.81(14) . 2_665 ?
O13 K2 N27 96.00(14) . 2_665 ?
O12 K2 N27 118.69(13) . 2_665 ?
N6 K2 N27 65.98(12) . 2_665 ?
N26 K2 N27 90.60(13) 2_665 2_665 ?
O13 K2 C48 115.57(15) . 2_665 ?
O12 K2 C48 105.41(14) . 2_665 ?
N6 K2 C48 75.55(13) . 2_665 ?
N26 K2 C48 71.29(13) 2_665 2_665 ?
N27 K2 C48 20.23(11) 2_665 2_665 ?
O13 K2 C46 150.69(16) . 2_665 ?
O12 K2 C46 79.18(14) . 2_665 ?
N6 K2 C46 112.94(14) . 2_665 ?
N26 K2 C46 20.42(13) 2_665 2_665 ?
N27 K2 C46 70.62(13) 2_665 2_665 ?
C48 K2 C46 50.98(13) 2_665 2_665 ?
O13 K2 N21 71.06(13) . . ?
O12 K2 N21 85.75(13) . . ?
N6 K2 N21 131.00(13) . . ?
N26 K2 N21 90.00(12) 2_665 . ?
N27 K2 N21 154.34(12) 2_665 . ?
C48 K2 N21 153.21(12) 2_665 . ?
C46 K2 N21 109.78(12) 2_665 . ?
O13 K2 C11 77.46(14) . . ?
O12 K2 C11 70.26(13) . . ?
N6 K2 C11 19.87(12) . . ?
N26 K2 C11 134.09(13) 2_665 . ?
N27 K2 C11 85.72(12) 2_665 . ?
C48 K2 C11 95.02(13) 2_665 . ?
C46 K2 C11 125.37(13) 2_665 . ?
N21 K2 C11 111.74(12) . . ?
O13 K2 N19 59.72(14) . . ?
O12 K2 N19 160.89(14) . . ?
N6 K2 N19 119.25(13) . . ?
N26 K2 N19 93.43(13) 2_665 . ?
N27 K2 N19 72.23(12) 2_665 . ?
C48 K2 N19 80.12(12) 2_665 . ?
C46 K2 N19 91.07(13) 2_665 . ?
N21 K2 N19 82.13(11) . . ?
C11 K2 N19 128.14(12) . . ?
O13 K2 K1 117.39(12) . 1_565 ?
O12 K2 K1 52.19(10) . 1_565 ?
N6 K2 K1 35.59(9) . 1_565 ?
N26 K2 K1 94.18(10) 2_665 1_565 ?
N27 K2 K1 72.30(8) 2_665 1_565 ?
C48 K2 K1 69.01(9) 2_665 1_565 ?
C46 K2 K1 84.15(10) 2_665 1_565 ?
N21 K2 K1 133.22(9) . 1_565 ?
C11 K2 K1 41.36(8) . 1_565 ?
N19 K2 K1 143.74(9) . 1_565 ?
N1 C1 C2 122.8(5) . . ?
N1 C1 H1 118.6 . . ?
C2 C1 H1 118.6 . . ?
C3 C2 C1 119.2(5) . . ?
C3 C2 H2 120.4 . . ?
C1 C2 H2 120.4 . . ?
C4 C3 C2 118.7(5) . . ?
C4 C3 H3 120.7 . . ?
C2 C3 H3 120.7 . . ?
C3 C4 C5 119.3(5) . . ?
C3 C4 H4 120.4 . . ?
C5 C4 H4 120.4 . . ?
N1 C5 C4 122.0(5) . . ?
N1 C5 C6 114.7(4) . . ?
C4 C5 C6 123.3(5) . . ?
N3 C6 C7 110.8(5) . . ?
N3 C6 C5 116.0(4) . . ?
C7 C6 C5 133.2(5) . . ?
C8 C7 C6 104.6(5) . . ?
C8 C7 H7 127.7 . . ?
C6 C7 H7 127.7 . . ?
N2 C8 C7 107.6(5) . . ?
N2 C8 H8 126.2 . . ?
C7 C8 H8 126.2 . . ?
N4 C9 Ru1 173.5(5) . . ?
N4 C9 K1 65.2(3) . 1_565 ?
Ru1 C9 K1 109.60(19) . 1_565 ?
N5 C10 Ru1 175.4(4) . . ?
N6 C11 Ru1 178.6(5) . . ?
N6 C11 K1 69.0(3) . 1_565 ?
Ru1 C11 K1 109.62(19) . 1_565 ?
N6 C11 K2 61.0(3) . . ?
Ru1 C11 K2 119.3(2) . . ?
K1 C11 K2 96.63(13) 1_565 . ?
N7 C12 Ru1 176.4(5) . . ?
N8 C13 C14 122.9(5) . . ?
N8 C13 H13 118.5 . . ?
C14 C13 H13 118.5 . . ?
C13 C14 C15 119.3(5) . . ?
C13 C14 H14 120.3 . . ?
C15 C14 H14 120.3 . . ?
C16 C15 C14 118.6(5) . . ?
C16 C15 H15 120.7 . . ?
C14 C15 H15 120.7 . . ?
C15 C16 C17 119.4(5) . . ?
C15 C16 H16 120.3 . . ?
C17 C16 H16 120.3 . . ?
N8 C17 C16 122.7(5) . . ?
N8 C17 C18 114.2(4) . . ?
C16 C17 C18 123.1(5) . . ?
N10 C18 C19 109.9(4) . . ?
N10 C18 C17 116.5(4) . . ?
C19 C18 C17 133.5(5) . . ?
C20 C19 C18 105.4(5) . . ?
C20 C19 H19 127.3 . . ?
C18 C19 H19 127.3 . . ?
N9 C20 C19 107.6(5) . . ?
N9 C20 H20 126.2 . . ?
C19 C20 H20 126.2 . . ?
N11 C21 Ru2 171.9(4) . . ?
N11 C21 K1 70.7(3) . . ?
Ru2 C21 K1 105.55(18) . . ?
N12 C22 Ru2 171.8(4) . . ?
N13 C23 Ru2 173.6(4) . . ?
N13 C23 K1 71.1(3) . . ?
Ru2 C23 K1 112.24(19) . . ?
N14 C24 Ru2 173.0(4) . . ?
N15 C25 C26 123.4(5) . . ?
N15 C25 H25 118.3 . . ?
C26 C25 H25 118.3 . . ?
C25 C26 C27 118.9(5) . . ?
C25 C26 H26 120.5 . . ?
C27 C26 H26 120.5 . . ?
C26 C27 C28 118.7(5) . . ?
C26 C27 H27 120.6 . . ?
C28 C27 H27 120.6 . . ?
C27 C28 C29 119.4(5) . . ?
C27 C28 H28 120.3 . . ?
C29 C28 H28 120.3 . . ?
N15 C29 C28 122.1(5) . . ?
N15 C29 C30 114.4(4) . . ?
C28 C29 C30 123.5(5) . . ?
N17 C30 C31 109.3(5) . . ?
N17 C30 C29 116.6(5) . . ?
C31 C30 C29 134.1(5) . . ?
C32 C31 C30 105.3(5) . . ?
C32 C31 H31 127.3 . . ?
C30 C31 H31 127.3 . . ?
N16 C32 C31 107.5(5) . . ?
N16 C32 H32 126.2 . . ?
C31 C32 H32 126.2 . . ?
N18 C33 Ru3 173.8(4) . . ?
N19 C34 Ru3 176.7(5) . . ?
N20 C35 Ru3 176.0(4) . . ?
N21 C36 Ru3 176.9(4) . . ?
N22 C37 C38 122.8(5) . . ?
N22 C37 H37 118.6 . . ?
C38 C37 H37 118.6 . . ?
C37 C38 C39 119.5(6) . . ?
C37 C38 H38 120.2 . . ?
C39 C38 H38 120.2 . . ?
C40 C39 C38 119.2(5) . . ?
C40 C39 H39 120.4 . . ?
C38 C39 H39 120.4 . . ?
C39 C40 C41 118.7(6) . . ?
C39 C40 H40 120.6 . . ?
C41 C40 H40 120.6 . . ?
N22 C41 C40 122.0(5) . . ?
N22 C41 C42 114.3(5) . . ?
C40 C41 C42 123.6(5) . . ?
N24 C42 C43 110.4(5) . . ?
N24 C42 C41 116.9(5) . . ?
C43 C42 C41 132.7(5) . . ?
C44 C43 C42 104.7(5) . . ?
C44 C43 H43 127.6 . . ?
C42 C43 H43 127.6 . . ?
N23 C44 C43 108.0(5) . . ?
N23 C44 H44 126.0 . . ?
C43 C44 H44 126.0 . . ?
N25 C45 Ru4 175.6(5) . . ?
N26 C46 Ru4 173.9(5) . . ?
N26 C46 K2 71.6(4) . 2_665 ?
Ru4 C46 K2 106.16(19) . 2_665 ?
N28 C47 Ru4 177.5(5) . . ?
N27 C48 Ru4 174.3(5) . . ?
N27 C48 K2 77.2(3) . 2_665 ?
Ru4 C48 K2 108.07(19) . 2_665 ?

loop_
_geom_bond_atom_site_label_1
_geom_bond_atom_site_label_2
_geom_bond_distance
_geom_bond_site_symmetry_2
_geom_bond_publ_flag
Eu1 O4 2.363(4) . ?
Eu1 O1 2.382(4) . ?
Eu1 O3 2.431(4) . ?
Eu1 O2 2.432(4) . ?
Eu1 O5 2.448(4) . ?
Eu1 N7 2.467(5) . ?
Eu1 N21 2.507(4) . ?
Eu1 N13 2.511(4) 2_666 ?
Eu2 O10 2.351(4) . ?
Eu2 O9 2.359(4) . ?
Eu2 O7 2.390(4) . ?
Eu2 O6 2.473(4) . ?
Eu2 O8 2.495(4) . ?
Eu2 N14 2.496(4) . ?
Eu2 N20 2.498(4) . ?
Eu2 N27 2.499(4) . ?
Eu2 H7AA 2.7894 . ?
Eu2 H7AB 2.7894 . ?
Ru1 C11 1.966(5) . ?
Ru1 C12 1.977(5) . ?
Ru1 C9 2.035(5) . ?
Ru1 C10 2.034(5) . ?
Ru1 N3 2.112(4) . ?
Ru1 N1 2.146(4) . ?
Ru2 C23 1.973(5) . ?
Ru2 C24 1.974(5) . ?
Ru2 C22 2.019(5) . ?
Ru2 C21 2.038(5) . ?
Ru2 N10 2.114(4) . ?
Ru2 N8 2.149(4) . ?
Ru3 C35 1.969(5) . ?
Ru3 C36 1.980(5) . ?
Ru3 C34 2.036(5) . ?
Ru3 C33 2.043(5) . ?
Ru3 N17 2.107(4) . ?
Ru3 N15 2.150(4) . ?
Ru4 C48 1.968(5) . ?
Ru4 C47 1.981(5) . ?
Ru4 C45 2.022(5) . ?
Ru4 C46 2.033(5) . ?
Ru4 N24 2.115(4) . ?
Ru4 N22 2.145(4) . ?
N1 C1 1.337(7) . ?
N1 C5 1.350(7) . ?
N2 N3 1.341(6) . ?
N2 C8 1.353(7) . ?
N2 H2N 0.8800 . ?
N3 C6 1.339(6) . ?
N4 C9 1.151(7) . ?
N4 K1 2.981(5) 1_565 ?
N5 C10 1.153(7) . ?
N6 C11 1.161(7) . ?
N6 K2 2.986(5) . ?
N6 K1 3.107(5) 1_565 ?
N7 C12 1.158(7) . ?
N8 C13 1.343(6) . ?
N8 C17 1.365(7) . ?
N9 N10 1.345(6) . ?
N9 C20 1.350(7) . ?
N9 H9N 0.8800 . ?
N10 C18 1.338(6) . ?
N11 C21 1.154(7) . ?
N11 K1 3.141(5) . ?
N12 C22 1.160(7) . ?
N13 C23 1.162(6) . ?
N13 Eu1 2.511(4) 2_666 ?
N13 K1 3.025(4) . ?
N14 C24 1.157(6) . ?
N15 C25 1.338(7) . ?
N15 C29 1.358(7) . ?
N16 N17 1.338(6) . ?
N16 C32 1.351(7) . ?
N16 H16N 0.8800 . ?
N17 C30 1.344(7) . ?
N18 C33 1.156(7) . ?
N19 C34 1.151(7) . ?
N19 K2 3.408(5) . ?
N20 C35 1.160(7) . ?
N21 C36 1.163(6) . ?
N21 K2 3.371(4) . ?
N22 C37 1.338(7) . ?
N22 C41 1.370(7) . ?
N23 N24 1.345(6) . ?
N23 C44 1.354(7) . ?
N23 H23N 0.8800 . ?
N24 C42 1.339(7) . ?
N25 C45 1.148(7) . ?
N26 C46 1.160(7) . ?
N26 K2 3.155(5) 2_665 ?
N27 C48 1.157(7) . ?
N27 K2 3.263(5) 2_665 ?
N28 C47 1.160(7) . ?
N28 K1 2.827(5) 2_655 ?
O1 H1A 0.8533 . ?
O1 H1B 0.8399 . ?
O2 H2A 0.8406 . ?
O2 H2B 0.8607 . ?
O3 H3A 0.8564 . ?
O3 H3B 0.8413 . ?
O4 H4A 0.8533 . ?
O4 H4B 0.8506 . ?
O5 H5A 0.9000 . ?
O5 H5B 0.9001 . ?
O6 H6A1 0.9800 . ?
O6 H6A3 0.9800 . ?
O7 H7AA 0.8500 . ?
O7 H7AB 0.8500 . ?
O8 H8AB 0.8502 . ?
O8 H8AC 0.8501 . ?
O9 H9A 0.8454 . ?
O9 H9B 0.8497 . ?
O10 H10A 0.8438 . ?
O10 H10B 0.8510 . ?
O11 K1 2.737(4) . ?
O11 H11A 0.9800 . ?
O11 H11C 0.9800 . ?
O12 K2 2.815(6) . ?
O12 H12A 0.9800 . ?
O12 H12C 0.9801 . ?
O13 K2 2.730(5) . ?
O13 H13A 0.9000 . ?
O13 H13B 0.9001 . ?
K1 N28 2.827(5) 2_655 ?
K1 N4 2.981(5) 1_545 ?
K1 N6 3.107(5) 1_545 ?
K1 C23 3.193(5) . ?
K1 C9 3.276(5) 1_545 ?
K1 C21 3.327(5) . ?
K1 C11 3.329(5) 1_545 ?
K1 K2 5.004(2) 1_545 ?
K2 N26 3.155(5) 2_665 ?
K2 N27 3.263(5) 2_665 ?
K2 C48 3.318(5) 2_665 ?
K2 C46 3.322(5) 2_665 ?
K2 C11 3.372(5) . ?
K2 K1 5.004(2) 1_565 ?
C1 C2 1.381(8) . ?
C1 H1 0.9500 . ?
C2 C3 1.381(9) . ?
C2 H2 0.9500 . ?
C3 C4 1.376(8) . ?
C3 H3 0.9500 . ?
C4 C5 1.392(7) . ?
C4 H4 0.9500 . ?
C5 C6 1.458(8) . ?
C6 C7 1.403(7) . ?
C7 C8 1.370(8) . ?
C7 H7 0.9500 . ?
C8 H8 0.9500 . ?
C9 K1 3.276(5) 1_565 ?
C11 K1 3.329(5) 1_565 ?
C13 C14 1.378(7) . ?
C13 H13 0.9500 . ?
C14 C15 1.390(8) . ?
C14 H14 0.9500 . ?
C15 C16 1.371(8) . ?
C15 H15 0.9500 . ?
C16 C17 1.380(7) . ?
C16 H16 0.9500 . ?
C17 C18 1.461(7) . ?
C18 C19 1.400(7) . ?
C19 C20 1.365(8) . ?
C19 H19 0.9500 . ?
C20 H20 0.9500 . ?
C25 C26 1.375(8) . ?
C25 H25 0.9500 . ?
C26 C27 1.379(9) . ?
C26 H26 0.9500 . ?
C27 C28 1.377(8) . ?
C27 H27 0.9500 . ?
C28 C29 1.382(7) . ?
C28 H28 0.9500 . ?
C29 C30 1.450(8) . ?
C30 C31 1.413(7) . ?
C31 C32 1.368(9) . ?
C31 H31 0.9500 . ?
C32 H32 0.9500 . ?
C37 C38 1.372(8) . ?
C37 H37 0.9500 . ?
C38 C39 1.382(9) . ?
C38 H38 0.9500 . ?
C39 C40 1.377(9) . ?
C39 H39 0.9500 . ?
C40 C41 1.392(8) . ?
C40 H40 0.9500 . ?
C41 C42 1.453(8) . ?
C42 C43 1.403(7) . ?
C43 C44 1.373(8) . ?
C43 H43 0.9500 . ?
C44 H44 0.9500 . ?
C46 K2 3.322(5) 2_665 ?
C48 K2 3.318(5) 2_665 ?

loop_
_geom_hbond_atom_site_label_D
_geom_hbond_atom_site_label_H
_geom_hbond_atom_site_label_A
_geom_hbond_distance_DH
_geom_hbond_distance_HA
_geom_hbond_distance_DA
_geom_hbond_angle_DHA
_geom_hbond_site_symmetry_A
N2 H2N O20 0.88 1.86 2.735(6) 172.5 .
N9 H9N O15 0.88 1.96 2.766(6) 152.1 .
N16 H16N O17 0.88 1.87 2.733(6) 167.8 .
N23 H23N O18 0.88 1.93 2.778(6) 160.4 1_544
O1 H1A O12 0.85 1.94 2.785(6) 173.6 .
O1 H1B N4 0.84 2.13 2.755(6) 131.5 2_676
O1 H1B O17 0.84 2.61 3.040(6) 113.3 .
O2 H2B O19 0.86 1.95 2.808(6) 170.9 2_666
O3 H3A N12 0.86 2.28 2.912(6) 130.5 .
O3 H3B O16 0.84 2.02 2.812(6) 155.8 2_666
O4 H4B O14 0.85 1.90 2.616(6) 141.3 .
O5 H5A N18 0.90 2.48 3.159(6) 132.9 .
O5 H5B N12 0.90 2.10 2.978(6) 164.5 2_666
O7 H7AA N25 0.85 1.90 2.725(6) 163.8 2_655
O8 H8AB O11 0.85 2.79 3.032(5) 98.6 .
O9 H9A O15 0.85 1.90 2.709(5) 161.0 .
O9 H9B N19 0.85 1.94 2.788(6) 172.7 2_665
O10 H10B O13 0.85 2.46 3.302(7) 169.9 2_665
O11 H11C O8 0.98 2.18 3.032(5) 145.0 .
O12 H12C O19 0.98 1.84 2.797(6) 165.0 1_565
O12 H12A N4 0.98 2.53 3.453(7) 157.2 .
O13 H13A N19 0.90 2.61 3.112(7) 115.7 .
O13 H13B O14 0.90 2.26 2.732(7) 112.7 .
